data_4075543
loop_
_publ_author_name
'Ionkin, Alex S.'
'Marshall, William J.'
'Fish, Brian M.'

_publ_section_title
;
 Divalent Germanium and Tin Compounds Stabilized by Sterically Bulky
 P&#x2227;O, PO&#x2227;O, PS&#x2227;O, and PN&#x2227;O Ligands:&#x00A0;
 Synthesis and First Insights into Catalytic Application to Polyurethane
 Systems&#x2020;
;
_journal_issue 17
_journal_name_full Organometallics
_journal_page_first 4170
_journal_paper_doi 10.1021/om060355c
_journal_volume 25
_journal_year 2006
_chemical_formula_sum 'C34 H55 F12 N3 O2 P2 Sn'
_chemical_formula_weight 946.44
_chemical_name_systematic
;
 ?
;
_space_group_IT_number 2
_symmetry_cell_setting triclinic
_symmetry_space_group_name_Hall '-P 1'
_symmetry_space_group_name_H-M 'P -1'
_atom_sites_solution_hydrogens geom
_atom_sites_solution_primary direct
_atom_sites_solution_secondary difmap
_audit_creation_method SHELXL-97
_cell_angle_alpha 81.550(2)
_cell_angle_beta 77.711(2)
_cell_angle_gamma 81.393(2)
_cell_formula_units_Z 2
_cell_length_a 10.4018(18)
_cell_length_b 11.635(2)
_cell_length_c 17.737(3)
_cell_measurement_temperature 293(2)
_cell_volume 2059.0(6)
_computing_cell_refinement 'Bruker XSCANS'
_computing_data_collection 'Bruker XSCANS'
_computing_data_reduction 'Bruker SHELXTL'
_computing_molecular_graphics 'Bruker SHELXTL'
_computing_publication_material 'Bruker SHELXTL'
_computing_structure_refinement 'SHELXL-97 (Sheldrick, 1997)'
_computing_structure_solution 'SHELXS-97 (Sheldrick, 1990)'
_diffrn_ambient_temperature 293(2)
_diffrn_measured_fraction_theta_full 0.993
_diffrn_measured_fraction_theta_max 0.993
_diffrn_measurement_device_type 'Bruker P4'
_diffrn_measurement_method '\w scans'
_diffrn_radiation_monochromator graphite
_diffrn_radiation_source 'fine-focus sealed tube'
_diffrn_radiation_type MoK\a
_diffrn_radiation_wavelength 0.71069
_diffrn_reflns_av_R_equivalents 0.0798
_diffrn_reflns_av_sigmaI/netI 0.1203
_diffrn_reflns_limit_h_max 12
_diffrn_reflns_limit_h_min -12
_diffrn_reflns_limit_k_max 14
_diffrn_reflns_limit_k_min -14
_diffrn_reflns_limit_l_max 22
_diffrn_reflns_limit_l_min -22
_diffrn_reflns_number 19059
_diffrn_reflns_theta_full 26.30
_diffrn_reflns_theta_max 26.30
_diffrn_reflns_theta_min 2.02
_exptl_absorpt_coefficient_mu 0.786
_exptl_absorpt_correction_type none
_exptl_crystal_colour colourless
_exptl_crystal_density_diffrn 1.526
_exptl_crystal_density_method 'not measured'
_exptl_crystal_description rect.blok
_exptl_crystal_F_000 968
_exptl_crystal_size_max 0.310
_exptl_crystal_size_mid 0.220
_exptl_crystal_size_min 0.080
_refine_diff_density_max 0.867
_refine_diff_density_min -1.275
_refine_diff_density_rms 0.122
_refine_ls_extinction_method none
_refine_ls_goodness_of_fit_ref 0.985
_refine_ls_hydrogen_treatment riding
_refine_ls_matrix_type full
_refine_ls_number_parameters 499
_refine_ls_number_reflns 8288
_refine_ls_number_restraints 0
_refine_ls_restrained_S_all 0.985
_refine_ls_R_factor_all 0.1015
_refine_ls_R_factor_gt 0.0572
_refine_ls_shift/su_max 0.001
_refine_ls_shift/su_mean 0.000
_refine_ls_structure_factor_coef Fsqd
_refine_ls_weighting_details 'calc w=1/[\s^2^(Fo^2^)+(0.0576P)^2^+0.0000P] where P=(Fo^2^+2Fc^2^)/3'
_refine_ls_weighting_scheme calc
_refine_ls_wR_factor_gt 0.1226
_refine_ls_wR_factor_ref 0.1439
_reflns_number_gt 5412
_reflns_number_total 8288
_reflns_threshold_expression >2sigma(I)
_cod_data_source_file om060355csi20060421_013607.cif
_cod_data_source_block 05132
_cod_depositor_comments
;
The following automatic conversions were performed:

'_symmetry_cell_setting' value 'Triclinic' changed to 'triclinic'
according to /home/saulius/struct/CIF-dictionaries/cif_core.dic
dictionary named 'cif_core.dic' version 2.4.1 from 2010-06-29.

Automatic conversion script
Id: cif_fix_values 1715 2011-07-08 13:25:40Z adriana 
;
_cod_original_cell_volume 2059.2(6)
_cod_original_sg_symbol_H-M P-1
_cod_database_code 4075543

loop_
_symmetry_equiv_pos_as_xyz
'x, y, z'
'-x, -y, -z'

loop_
_atom_site_label
_atom_site_type_symbol
_atom_site_fract_x
_atom_site_fract_y
_atom_site_fract_z
_atom_site_U_iso_or_equiv
_atom_site_adp_type
_atom_site_occupancy
_atom_site_symmetry_multiplicity
_atom_site_calc_flag
_atom_site_refinement_flags
Sn1 Sn 0.74988(4) 0.73538(3) 0.21198(2) 0.02795(13) Uani 1 1 d .
P1 P 0.52025(13) 0.85938(11) 0.33788(8) 0.0267(3) Uani 1 1 d .
F1 F 0.8070(3) 0.7356(3) 0.4721(2) 0.0518(10) Uani 1 1 d .
O1 O 0.8118(3) 0.7587(3) 0.3132(2) 0.0304(9) Uani 1 1 d .
C1 C 0.7926(5) 0.8550(5) 0.3528(3) 0.0299(12) Uani 1 1 d .
P2 P 0.95140(13) 0.45173(12) 0.23072(8) 0.0288(3) Uani 1 1 d .
F2 F 0.9916(3) 0.7739(3) 0.4003(2) 0.0568(10) Uani 1 1 d .
O2 O 0.6633(3) 0.5824(3) 0.2684(2) 0.0303(9) Uani 1 1 d .
C2 C 0.6457(5) 0.9006(5) 0.3861(3) 0.0299(12) Uani 1 1 d .
H2A H 0.6372 0.9853 0.3823 0.036 Uiso 1 1 calc R
H2B H 0.6256 0.8712 0.4409 0.036 Uiso 1 1 calc R
F3 F 0.8653(3) 0.9069(3) 0.4612(2) 0.0544(10) Uani 1 1 d .
C3 C 0.8653(6) 0.8186(6) 0.4220(4) 0.0425(15) Uani 1 1 d .
F4 F 0.8115(3) 0.9819(3) 0.23491(19) 0.0431(8) Uani 1 1 d .
C4 C 0.8601(6) 0.9544(5) 0.3000(4) 0.0383(14) Uani 1 1 d .
F5 F 0.9898(3) 0.9299(3) 0.2787(2) 0.0561(10) Uani 1 1 d .
C5 C 0.4179(5) 1.0054(5) 0.3166(3) 0.0318(13) Uani 1 1 d .
F6 F 0.8413(4) 1.0556(3) 0.3325(2) 0.0619(11) Uani 1 1 d .
C6 C 0.4933(6) 1.0611(5) 0.2398(4) 0.0436(16) Uani 1 1 d .
H6A H 0.4414 1.1312 0.2221 0.065 Uiso 1 1 calc R
H6B H 0.5098 1.0071 0.2018 0.065 Uiso 1 1 calc R
H6C H 0.5761 1.0800 0.2472 0.065 Uiso 1 1 calc R
F7 F 0.5649(4) 0.4021(3) 0.3642(2) 0.0606(11) Uani 1 1 d .
C7 C 0.3947(6) 1.0897(5) 0.3780(3) 0.0399(15) Uani 1 1 d .
H7A H 0.3370 1.1580 0.3633 0.060 Uiso 1 1 calc R
H7B H 0.4779 1.1124 0.3818 0.060 Uiso 1 1 calc R
H7C H 0.3546 1.0518 0.4273 0.060 Uiso 1 1 calc R
F8 F 0.4338(3) 0.4693(3) 0.2856(2) 0.0631(11) Uani 1 1 d .
C8 C 0.2837(5) 0.9827(5) 0.3036(4) 0.0441(16) Uani 1 1 d .
H8A H 0.2384 1.0543 0.2825 0.066 Uiso 1 1 calc R
H8B H 0.2313 0.9541 0.3523 0.066 Uiso 1 1 calc R
H8C H 0.2971 0.9255 0.2680 0.066 Uiso 1 1 calc R
F9 F 0.5571(4) 0.3063(3) 0.2713(3) 0.0672(12) Uani 1 1 d .
C9 C 0.4211(5) 0.7651(5) 0.4177(3) 0.0347(13) Uani 1 1 d .
F10 F 0.5313(3) 0.5873(3) 0.1511(2) 0.0622(11) Uani 1 1 d .
C10 C 0.3418(6) 0.8240(5) 0.4870(4) 0.0432(15) Uani 1 1 d .
H10A H 0.3027 0.7661 0.5260 0.065 Uiso 1 1 calc R
H10B H 0.2733 0.8809 0.4707 0.065 Uiso 1 1 calc R
H10C H 0.3995 0.8620 0.5082 0.065 Uiso 1 1 calc R
F11 F 0.6107(4) 0.4125(3) 0.1285(2) 0.0685(12) Uani 1 1 d .
C11 C 0.3285(6) 0.7081(5) 0.3815(4) 0.0463(16) Uani 1 1 d .
H11A H 0.2950 0.6440 0.4172 0.069 Uiso 1 1 calc R
H11B H 0.3767 0.6796 0.3341 0.069 Uiso 1 1 calc R
H11C H 0.2558 0.7649 0.3707 0.069 Uiso 1 1 calc R
F12 F 0.7373(3) 0.5472(3) 0.1042(2) 0.0493(9) Uani 1 1 d .
C12 C 0.5221(6) 0.6651(5) 0.4466(4) 0.0442(16) Uani 1 1 d .
H12A H 0.4755 0.6037 0.4775 0.066 Uiso 1 1 calc R
H12B H 0.5721 0.6950 0.4774 0.066 Uiso 1 1 calc R
H12C H 0.5812 0.6346 0.4027 0.066 Uiso 1 1 calc R
C13 C 0.6659(5) 0.4810(4) 0.2381(3) 0.0318(13) Uani 1 1 d .
C14 C 0.7964(5) 0.3947(4) 0.2362(3) 0.0305(12) Uani 1 1 d .
H14A H 0.8071 0.3516 0.1919 0.037 Uiso 1 1 calc R
H14B H 0.7835 0.3384 0.2824 0.037 Uiso 1 1 calc R
C15 C 0.5545(6) 0.4146(5) 0.2899(4) 0.0428(16) Uani 1 1 d .
C16 C 0.6361(6) 0.5057(5) 0.1551(4) 0.0420(15) Uani 1 1 d .
C17 C 1.0754(5) 0.3637(5) 0.1619(3) 0.0330(13) Uani 1 1 d .
C18 C 1.0515(6) 0.4083(5) 0.0792(3) 0.0437(15) Uani 1 1 d .
H18A H 1.1145 0.3653 0.0423 0.066 Uiso 1 1 calc R
H18B H 1.0619 0.4901 0.0677 0.066 Uiso 1 1 calc R
H18C H 0.9633 0.3974 0.0759 0.066 Uiso 1 1 calc R
C19 C 1.0555(6) 0.2327(5) 0.1783(4) 0.0438(15) Uani 1 1 d .
H19A H 1.1271 0.1881 0.1472 0.066 Uiso 1 1 calc R
H19B H 0.9731 0.2225 0.1654 0.066 Uiso 1 1 calc R
H19C H 1.0538 0.2062 0.2323 0.066 Uiso 1 1 calc R
C20 C 1.2181(5) 0.3756(5) 0.1643(4) 0.0472(16) Uani 1 1 d .
H20A H 1.2765 0.3413 0.1217 0.071 Uiso 1 1 calc R
H20B H 1.2391 0.3361 0.2124 0.071 Uiso 1 1 calc R
H20C H 1.2286 0.4570 0.1604 0.071 Uiso 1 1 calc R
C21 C 0.9873(5) 0.4327(5) 0.3302(3) 0.0376(14) Uani 1 1 d .
C22 C 1.0289(7) 0.3030(5) 0.3596(4) 0.0555(19) Uani 1 1 d .
H22A H 1.0347 0.2965 0.4134 0.083 Uiso 1 1 calc R
H22B H 1.1137 0.2763 0.3298 0.083 Uiso 1 1 calc R
H22C H 0.9641 0.2558 0.3539 0.083 Uiso 1 1 calc R
C23 C 1.0966(6) 0.5084(6) 0.3297(4) 0.0527(18) Uani 1 1 d .
H23A H 1.1168 0.5000 0.3808 0.079 Uiso 1 1 calc R
H23B H 1.0666 0.5890 0.3147 0.079 Uiso 1 1 calc R
H23C H 1.1748 0.4835 0.2934 0.079 Uiso 1 1 calc R
C24 C 0.8636(5) 0.4784(5) 0.3854(3) 0.0428(15) Uani 1 1 d .
H24A H 0.8851 0.4820 0.4350 0.064 Uiso 1 1 calc R
H24B H 0.7972 0.4268 0.3916 0.064 Uiso 1 1 calc R
H24C H 0.8304 0.5553 0.3645 0.064 Uiso 1 1 calc R
N25 N 0.9311(4) 0.5905(4) 0.1974(3) 0.0298(10) Uani 1 1 d .
N26 N 1.0468(4) 0.6347(4) 0.1582(3) 0.0306(11) Uani 1 1 d .
N27 N 1.0251(4) 0.7418(4) 0.1391(3) 0.0308(11) Uani 1 1 d .
C27 C 1.1433(5) 0.7941(4) 0.0940(3) 0.0287(12) Uani 1 1 d .
C28 C 1.1878(7) 0.7493(6) 0.0165(4) 0.0580(19) Uani 1 1 d .
H28A H 1.1157 0.7651 -0.0118 0.070 Uiso 1 1 calc R
H28B H 1.2129 0.6653 0.0237 0.070 Uiso 1 1 calc R
C29 C 1.3105(8) 0.8117(6) -0.0314(4) 0.063(2) Uani 1 1 d .
H29A H 1.3428 0.7813 -0.0816 0.076 Uiso 1 1 calc R
C30 C 1.2608(7) 0.9394(6) -0.0431(4) 0.0578(19) Uani 1 1 d .
H30A H 1.3307 0.9810 -0.0756 0.069 Uiso 1 1 calc R
H30B H 1.1870 0.9500 -0.0699 0.069 Uiso 1 1 calc R
C31 C 1.2173(6) 0.9898(5) 0.0314(3) 0.0450(16) Uani 1 1 d .
H31A H 1.1906 1.0742 0.0218 0.054 Uiso 1 1 calc R
C32 C 1.0981(6) 0.9274(5) 0.0806(4) 0.0427(15) Uani 1 1 d .
H32A H 1.0686 0.9583 0.1302 0.051 Uiso 1 1 calc R
H32B H 1.0246 0.9416 0.0534 0.051 Uiso 1 1 calc R
C33 C 1.4167(6) 0.7874(6) 0.0166(5) 0.068(2) Uani 1 1 d .
H33A H 1.4392 0.7035 0.0272 0.082 Uiso 1 1 calc R
H33B H 1.4956 0.8199 -0.0127 0.082 Uiso 1 1 calc R
C34 C 1.3738(6) 0.8385(5) 0.0915(4) 0.0528(18) Uani 1 1 d .
H34A H 1.4462 0.8262 0.1204 0.063 Uiso 1 1 calc R
C35 C 1.3229(6) 0.9662(5) 0.0793(4) 0.0503(17) Uani 1 1 d .
H35A H 1.2875 0.9941 0.1294 0.060 Uiso 1 1 calc R
H35B H 1.3961 1.0096 0.0536 0.060 Uiso 1 1 calc R
C36 C 1.2537(6) 0.7744(6) 0.1383(4) 0.0513(18) Uani 1 1 d .
H36A H 1.2822 0.6911 0.1475 0.062 Uiso 1 1 calc R
H36B H 1.2225 0.8037 0.1882 0.062 Uiso 1 1 calc R

loop_
_atom_site_aniso_label
_atom_site_aniso_U_11
_atom_site_aniso_U_22
_atom_site_aniso_U_33
_atom_site_aniso_U_23
_atom_site_aniso_U_13
_atom_site_aniso_U_12
Sn1 0.0311(2) 0.01913(19) 0.0334(2) -0.00467(15) -0.00630(17) -0.00085(14)
P1 0.0282(7) 0.0202(7) 0.0311(8) -0.0057(6) -0.0028(6) -0.0022(6)
F1 0.053(2) 0.053(2) 0.049(2) 0.0043(19) -0.0208(18) -0.0003(18)
O1 0.0275(19) 0.0253(19) 0.038(2) -0.0125(18) -0.0047(17) 0.0050(15)
C1 0.030(3) 0.031(3) 0.030(3) -0.007(3) -0.006(2) -0.005(2)
P2 0.0280(7) 0.0218(7) 0.0350(9) -0.0030(6) -0.0050(7) 0.0000(6)
F2 0.0307(18) 0.080(3) 0.060(2) -0.027(2) -0.0136(17) 0.0164(18)
O2 0.032(2) 0.0213(19) 0.039(2) -0.0091(17) -0.0040(17) -0.0051(16)
C2 0.031(3) 0.028(3) 0.031(3) -0.010(2) -0.002(2) -0.002(2)
F3 0.053(2) 0.062(2) 0.058(2) -0.034(2) -0.0211(19) 0.0034(18)
C3 0.038(3) 0.045(4) 0.045(4) -0.015(3) -0.008(3) 0.003(3)
F4 0.047(2) 0.0328(18) 0.046(2) -0.0001(16) -0.0033(17) -0.0073(15)
C4 0.032(3) 0.031(3) 0.053(4) -0.016(3) -0.002(3) -0.008(3)
F5 0.0335(19) 0.071(3) 0.064(3) -0.011(2) -0.0002(18) -0.0159(18)
C5 0.033(3) 0.025(3) 0.037(3) -0.002(3) -0.009(3) -0.001(2)
F6 0.079(3) 0.038(2) 0.070(3) -0.025(2) 0.007(2) -0.0268(19)
C6 0.048(4) 0.029(3) 0.050(4) 0.004(3) -0.011(3) -0.003(3)
F7 0.063(2) 0.048(2) 0.064(3) 0.002(2) 0.010(2) -0.0260(19)
C7 0.047(4) 0.026(3) 0.046(4) -0.012(3) -0.009(3) 0.005(3)
F8 0.0319(19) 0.045(2) 0.109(3) -0.020(2) 0.002(2) -0.0062(16)
C8 0.039(3) 0.041(4) 0.053(4) -0.003(3) -0.018(3) 0.004(3)
F9 0.060(2) 0.031(2) 0.108(3) -0.026(2) 0.012(2) -0.0220(17)
C9 0.032(3) 0.025(3) 0.045(4) -0.007(3) 0.001(3) -0.005(2)
F10 0.054(2) 0.058(2) 0.079(3) -0.021(2) -0.034(2) 0.0238(19)
C10 0.045(4) 0.033(3) 0.048(4) -0.006(3) -0.001(3) -0.004(3)
F11 0.083(3) 0.050(2) 0.091(3) -0.033(2) -0.041(2) -0.008(2)
C11 0.041(3) 0.030(3) 0.069(5) -0.009(3) -0.008(3) -0.011(3)
F12 0.060(2) 0.046(2) 0.043(2) -0.0061(18) -0.0158(19) -0.0011(18)
C12 0.045(4) 0.027(3) 0.052(4) 0.002(3) 0.001(3) 0.001(3)
C13 0.030(3) 0.019(3) 0.047(4) -0.006(3) -0.006(3) -0.005(2)
C14 0.038(3) 0.017(3) 0.037(3) -0.008(2) -0.007(3) -0.002(2)
C15 0.032(3) 0.026(3) 0.070(5) -0.015(3) -0.002(3) -0.005(3)
C16 0.047(4) 0.028(3) 0.056(4) -0.014(3) -0.018(3) -0.002(3)
C17 0.033(3) 0.023(3) 0.041(3) -0.005(3) -0.002(3) 0.000(2)
C18 0.048(4) 0.039(3) 0.040(4) -0.007(3) -0.004(3) 0.002(3)
C19 0.047(4) 0.029(3) 0.052(4) -0.007(3) -0.003(3) 0.001(3)
C20 0.034(3) 0.041(4) 0.064(5) -0.013(3) -0.005(3) 0.006(3)
C21 0.040(3) 0.029(3) 0.044(4) -0.002(3) -0.018(3) 0.008(3)
C22 0.071(5) 0.037(4) 0.055(4) -0.005(3) -0.024(4) 0.017(3)
C23 0.048(4) 0.064(5) 0.054(4) -0.015(4) -0.019(3) -0.009(3)
C24 0.050(4) 0.042(4) 0.036(4) -0.002(3) -0.007(3) -0.007(3)
N25 0.028(2) 0.021(2) 0.038(3) -0.003(2) -0.001(2) -0.0034(19)
N26 0.032(2) 0.025(2) 0.034(3) -0.001(2) -0.005(2) -0.005(2)
N27 0.032(2) 0.021(2) 0.038(3) -0.002(2) -0.006(2) -0.0027(19)
C27 0.030(3) 0.023(3) 0.032(3) -0.003(2) -0.001(2) -0.006(2)
C28 0.074(5) 0.051(4) 0.048(4) -0.014(4) 0.012(4) -0.029(4)
C29 0.102(6) 0.039(4) 0.043(4) -0.015(3) 0.008(4) -0.011(4)
C30 0.058(4) 0.057(5) 0.053(5) -0.010(4) 0.001(4) -0.003(3)
C31 0.072(4) 0.023(3) 0.037(4) -0.003(3) -0.003(3) -0.007(3)
C32 0.047(4) 0.033(3) 0.044(4) -0.001(3) -0.002(3) -0.004(3)
C33 0.043(4) 0.035(4) 0.111(7) -0.009(4) 0.017(4) 0.001(3)
C34 0.048(4) 0.037(4) 0.069(5) -0.001(4) -0.011(4) -0.001(3)
C35 0.060(4) 0.036(4) 0.053(4) -0.007(3) -0.008(4) -0.008(3)
C36 0.040(4) 0.050(4) 0.061(5) 0.005(4) -0.005(3) -0.012(3)

loop_
_atom_type_symbol
_atom_type_description
_atom_type_scat_dispersion_real
_atom_type_scat_dispersion_imag
_atom_type_scat_source
C C 0.0033 0.0016 'International Tables Vol C Tables 4.2.6.8 and 6.1.1.4'
H H 0.0000 0.0000 'International Tables Vol C Tables 4.2.6.8 and 6.1.1.4'
F F 0.0171 0.0103 'International Tables Vol C Tables 4.2.6.8 and 6.1.1.4'
N N 0.0061 0.0033 'International Tables Vol C Tables 4.2.6.8 and 6.1.1.4'
O O 0.0106 0.0060 'International Tables Vol C Tables 4.2.6.8 and 6.1.1.4'
P P 0.1023 0.0942 'International Tables Vol C Tables 4.2.6.8 and 6.1.1.4'
Sn Sn -0.6537 1.4246 'International Tables Vol C Tables 4.2.6.8 and 6.1.1.4'

loop_
_geom_angle_atom_site_label_1
_geom_angle_atom_site_label_2
_geom_angle_atom_site_label_3
_geom_angle
O1 Sn1 O2 91.42(13)
O1 Sn1 N25 84.90(14)
O2 Sn1 N25 77.91(13)
C2 P1 C9 102.9(2)
C2 P1 C5 102.3(2)
C9 P1 C5 109.8(2)
C1 O1 Sn1 130.6(3)
O1 C1 C4 109.2(4)
O1 C1 C3 106.2(4)
C4 C1 C3 107.6(5)
O1 C1 C2 116.1(4)
C4 C1 C2 109.5(4)
C3 C1 C2 107.9(5)
N25 P2 C14 107.2(2)
N25 P2 C21 110.7(3)
C14 P2 C21 108.0(3)
N25 P2 C17 112.4(2)
C14 P2 C17 104.5(3)
C21 P2 C17 113.5(2)
C13 O2 Sn1 127.5(3)
C1 C2 P1 115.4(4)
F3 C3 F2 107.1(5)
F3 C3 F1 107.2(5)
F2 C3 F1 106.1(5)
F3 C3 C1 112.6(5)
F2 C3 C1 113.0(5)
F1 C3 C1 110.5(5)
F5 C4 F4 106.8(5)
F5 C4 F6 105.5(5)
F4 C4 F6 105.2(5)
F5 C4 C1 114.0(5)
F4 C4 C1 110.9(4)
F6 C4 C1 113.8(5)
C6 C5 C7 109.7(5)
C6 C5 C8 108.0(5)
C7 C5 C8 108.9(5)
C6 C5 P1 104.9(4)
C7 C5 P1 116.3(4)
C8 C5 P1 108.7(4)
C10 C9 C11 109.8(5)
C10 C9 C12 108.7(5)
C11 C9 C12 106.9(5)
C10 C9 P1 117.0(4)
C11 C9 P1 107.9(4)
C12 C9 P1 106.0(4)
O2 C13 C15 107.4(5)
O2 C13 C16 111.1(4)
C15 C13 C16 107.6(5)
O2 C13 C14 115.8(4)
C15 C13 C14 106.1(4)
C16 C13 C14 108.4(5)
C13 C14 P2 119.4(4)
F7 C15 F8 107.1(5)
F7 C15 F9 106.5(5)
F8 C15 F9 106.2(5)
F7 C15 C13 111.0(5)
F8 C15 C13 112.7(5)
F9 C15 C13 112.9(5)
F11 C16 F12 106.8(5)
F11 C16 F10 106.7(5)
F12 C16 F10 106.0(5)
F11 C16 C13 114.0(5)
F12 C16 C13 111.3(5)
F10 C16 C13 111.5(5)
C20 C17 C18 108.5(5)
C20 C17 C19 108.9(4)
C18 C17 C19 107.7(5)
C20 C17 P2 113.0(4)
C18 C17 P2 107.5(4)
C19 C17 P2 111.1(4)
C24 C21 C23 107.9(5)
C24 C21 C22 108.6(5)
C23 C21 C22 110.8(5)
C24 C21 P2 108.7(4)
C23 C21 P2 108.0(4)
C22 C21 P2 112.8(4)
N26 N25 P2 114.3(3)
N26 N25 Sn1 112.4(3)
P2 N25 Sn1 133.0(2)
N27 N26 N25 110.6(4)
N26 N27 C27 113.5(4)
N27 C27 C28 111.1(4)
N27 C27 C36 111.6(4)
C28 C27 C36 111.1(5)
N27 C27 C32 105.5(4)
C28 C27 C32 108.5(5)
C36 C27 C32 108.8(5)
C27 C28 C29 109.5(5)
C30 C29 C33 112.1(6)
C30 C29 C28 105.9(6)
C33 C29 C28 107.2(6)
C31 C30 C29 112.0(6)
C30 C31 C35 111.9(6)
C30 C31 C32 108.4(5)
C35 C31 C32 105.8(5)
C27 C32 C31 108.9(5)
C34 C33 C29 112.0(5)
C33 C34 C35 111.7(6)
C33 C34 C36 106.1(6)
C35 C34 C36 106.7(5)
C31 C35 C34 112.5(5)
C27 C36 C34 110.4(5)

loop_
_geom_bond_atom_site_label_1
_geom_bond_atom_site_label_2
_geom_bond_distance
Sn1 O1 2.098(4)
Sn1 O2 2.134(3)
Sn1 N25 2.330(4)
P1 C2 1.857(5)
P1 C9 1.880(6)
P1 C5 1.898(5)
F1 C3 1.336(7)
O1 C1 1.375(6)
C1 C4 1.534(8)
C1 C3 1.551(7)
C1 C2 1.559(7)
P2 N25 1.634(4)
P2 C14 1.812(5)
P2 C21 1.855(6)
P2 C17 1.872(6)
F2 C3 1.335(6)
O2 C13 1.361(6)
F3 C3 1.323(7)
F4 C4 1.335(7)
C4 F5 1.320(6)
C4 F6 1.356(6)
C5 C6 1.526(8)
C5 C7 1.528(8)
C5 C8 1.529(7)
F7 C15 1.329(7)
F8 C15 1.332(6)
F9 C15 1.344(7)
C9 C10 1.518(8)
C9 C11 1.537(8)
C9 C12 1.552(7)
F10 C16 1.341(6)
F11 C16 1.326(7)
F12 C16 1.332(7)
C13 C15 1.546(8)
C13 C16 1.547(8)
C13 C14 1.560(7)
C17 C20 1.521(7)
C17 C18 1.541(7)
C17 C19 1.546(7)
C21 C24 1.520(8)
C21 C23 1.537(8)
C21 C22 1.552(7)
N25 N26 1.386(6)
N26 N27 1.243(5)
N27 C27 1.478(6)
C27 C28 1.497(8)
C27 C36 1.497(7)
C27 C32 1.550(7)
C28 C29 1.585(9)
C29 C30 1.497(9)
C29 C33 1.504(10)
C30 C31 1.479(9)
C31 C35 1.497(8)
C31 C32 1.566(8)
C33 C34 1.490(10)
C34 C35 1.501(8)
C34 C36 1.568(8)

loop_
_geom_torsion_atom_site_label_1
_geom_torsion_atom_site_label_2
_geom_torsion_atom_site_label_3
_geom_torsion_atom_site_label_4
_geom_torsion
O2 Sn1 O1 C1 -127.6(4)
N25 Sn1 O1 C1 154.7(4)
Sn1 O1 C1 C4 -62.8(5)
Sn1 O1 C1 C3 -178.6(3)
Sn1 O1 C1 C2 61.5(6)
O1 Sn1 O2 C13 -139.9(4)
N25 Sn1 O2 C13 -55.5(4)
O1 C1 C2 P1 -22.6(6)
C4 C1 C2 P1 101.6(5)
C3 C1 C2 P1 -141.5(4)
C9 P1 C2 C1 116.3(4)
C5 P1 C2 C1 -129.7(4)
O1 C1 C3 F3 174.1(4)
C4 C1 C3 F3 57.3(6)
C2 C1 C3 F3 -60.8(6)
O1 C1 C3 F2 52.7(6)
C4 C1 C3 F2 -64.2(6)
C2 C1 C3 F2 177.7(5)
O1 C1 C3 F1 -66.1(6)
C4 C1 C3 F1 177.1(4)
C2 C1 C3 F1 59.0(6)
O1 C1 C4 F5 -61.9(6)
C3 C1 C4 F5 52.9(7)
C2 C1 C4 F5 169.9(5)
O1 C1 C4 F4 58.6(6)
C3 C1 C4 F4 173.5(5)
C2 C1 C4 F4 -69.5(6)
O1 C1 C4 F6 177.0(4)
C3 C1 C4 F6 -68.2(6)
C2 C1 C4 F6 48.9(6)
C2 P1 C5 C6 84.5(4)
C9 P1 C5 C6 -166.7(4)
C2 P1 C5 C7 -36.9(5)
C9 P1 C5 C7 71.9(5)
C2 P1 C5 C8 -160.2(4)
C9 P1 C5 C8 -51.4(5)
C2 P1 C9 C10 65.1(5)
C5 P1 C9 C10 -43.3(5)
C2 P1 C9 C11 -170.5(4)
C5 P1 C9 C11 81.1(4)
C2 P1 C9 C12 -56.2(4)
C5 P1 C9 C12 -164.6(4)
Sn1 O2 C13 C15 -161.9(3)
Sn1 O2 C13 C16 -44.5(6)
Sn1 O2 C13 C14 79.8(5)
O2 C13 C14 P2 -27.2(7)
C15 C13 C14 P2 -146.3(4)
C16 C13 C14 P2 98.4(5)
N25 P2 C14 C13 -20.3(5)
C21 P2 C14 C13 99.0(5)
C17 P2 C14 C13 -139.9(4)
O2 C13 C15 F7 -53.1(6)
C16 C13 C15 F7 -172.8(5)
C14 C13 C15 F7 71.4(6)
O2 C13 C15 F8 67.1(6)
C16 C13 C15 F8 -52.7(7)
C14 C13 C15 F8 -168.5(5)
O2 C13 C15 F9 -172.5(5)
C16 C13 C15 F9 67.7(6)
C14 C13 C15 F9 -48.1(7)
O2 C13 C16 F11 -167.1(5)
C15 C13 C16 F11 -49.8(6)
C14 C13 C16 F11 64.5(6)
O2 C13 C16 F12 72.0(6)
C15 C13 C16 F12 -170.7(4)
C14 C13 C16 F12 -56.4(6)
O2 C13 C16 F10 -46.2(6)
C15 C13 C16 F10 71.1(6)
C14 C13 C16 F10 -174.6(4)
N25 P2 C17 C20 78.6(4)
C14 P2 C17 C20 -165.5(4)
C21 P2 C17 C20 -48.0(5)
N25 P2 C17 C18 -41.0(4)
C14 P2 C17 C18 74.9(4)
C21 P2 C17 C18 -167.6(4)
N25 P2 C17 C19 -158.7(4)
C14 P2 C17 C19 -42.7(4)
C21 P2 C17 C19 74.8(4)
N25 P2 C21 C24 68.5(4)
C14 P2 C21 C24 -48.7(5)
C17 P2 C21 C24 -164.0(4)
N25 P2 C21 C23 -48.3(5)
C14 P2 C21 C23 -165.4(4)
C17 P2 C21 C23 79.2(4)
N25 P2 C21 C22 -171.1(4)
C14 P2 C21 C22 71.8(5)
C17 P2 C21 C22 -43.6(5)
C14 P2 N25 N26 -153.0(4)
C21 P2 N25 N26 89.4(4)
C17 P2 N25 N26 -38.7(4)
C14 P2 N25 Sn1 33.8(4)
C21 P2 N25 Sn1 -83.8(4)
C17 P2 N25 Sn1 148.1(3)
O1 Sn1 N25 N26 -87.0(3)
O2 Sn1 N25 N26 -179.6(3)
O1 Sn1 N25 P2 86.2(3)
O2 Sn1 N25 P2 -6.3(3)
P2 N25 N26 N27 -175.6(4)
Sn1 N25 N26 N27 -1.0(5)
N25 N26 N27 C27 -177.5(4)
N26 N27 C27 C28 66.0(6)
N26 N27 C27 C36 -58.5(6)
N26 N27 C27 C32 -176.6(5)
N27 C27 C28 C29 177.5(5)
C36 C27 C28 C29 -57.7(7)
C32 C27 C28 C29 61.9(7)
C27 C28 C29 C30 -62.3(7)
C27 C28 C29 C33 57.6(7)
C33 C29 C30 C31 -53.5(8)
C28 C29 C30 C31 63.1(8)
C29 C30 C31 C35 53.5(8)
C29 C30 C31 C32 -62.8(7)
N27 C27 C32 C31 -178.8(4)
C28 C27 C32 C31 -59.7(6)
C36 C27 C32 C31 61.3(6)
C30 C31 C32 C27 58.7(6)
C35 C31 C32 C27 -61.4(6)
C30 C29 C33 C34 53.0(8)
C28 C29 C33 C34 -62.8(7)
C29 C33 C34 C35 -52.5(7)
C29 C33 C34 C36 63.5(7)
C30 C31 C35 C34 -53.4(7)
C32 C31 C35 C34 64.4(7)
C33 C34 C35 C31 52.8(8)
C36 C34 C35 C31 -62.8(7)
N27 C27 C36 C34 -175.9(5)
C28 C27 C36 C34 59.5(7)
C32 C27 C36 C34 -59.9(7)
C33 C34 C36 C27 -60.1(7)
C35 C34 C36 C27 59.2(7)
